data_2210587
loop_
_publ_author_name
'Sun, Feng-Xia'
'Zhao, Ying'
'Zhang, Cui'
'Zhang, Yan-Hui'

_publ_section_title
;
 3-(2-Acetoxyethyl) 5-methyl
 2,6-dimethyl-4-(3-nitrophenyl)-1,4-dihydropyridine-3,5-dicarboxylate
;
_journal_coeditor_code EZ2035
_journal_issue 10
_journal_name_full 'Acta Crystallographica Section E'
_journal_page_first o4763
_journal_page_last o4764
_journal_paper_doi 10.1107/S1600536806039328
_journal_volume 62
_journal_year 2006
_chemical_formula_iupac 'C20 H22 N2 O8'
_chemical_formula_moiety 'C20 H22 N2 O8'
_chemical_formula_sum 'C20 H22 N2 O8'
_chemical_formula_weight 418.40
_chemical_melting_point .395E-305
_chemical_name_systematic
;
3-(2-Acetoxyethyl) 5-methyl
2,6-dimethyl-4-(3-nitrophenyl)-1,4-dihydropyridine-3,5-dicarboxylate
;
_space_group_IT_number 2
_symmetry_cell_setting triclinic
_symmetry_space_group_name_Hall '-P 1'
_symmetry_space_group_name_H-M 'P -1'
_atom_sites_solution_hydrogens geom
_atom_sites_solution_primary direct
_atom_sites_solution_secondary difmap
_audit_creation_method SHELXL-97
_cell_angle_alpha 93.452(6)
_cell_angle_beta 90.871(5)
_cell_angle_gamma 109.153(6)
_cell_formula_units_Z 2
_cell_length_a 9.0389(12)
_cell_length_b 10.6990(14)
_cell_length_c 11.0049(16)
_cell_measurement_reflns_used 2795
_cell_measurement_temperature 113(2)
_cell_measurement_theta_max 27.9
_cell_measurement_theta_min 1.9
_cell_volume 1002.8(2)
_computing_cell_refinement CrystalClear
_computing_data_collection 'CrystalClear (Rigaku, 2005)'
_computing_data_reduction CrystalClear
_computing_molecular_graphics 'CrystalStructure (Rigaku/MSC, 2005)'
_computing_publication_material CrystalStructure
_computing_structure_refinement 'SHELXL97 (Sheldrick, 1997)'
_computing_structure_solution 'SHELXS97 (Sheldrick, 1997)'
_diffrn_ambient_temperature 113(2)
_diffrn_detector_area_resol_mean 7.31
_diffrn_measured_fraction_theta_full 0.993
_diffrn_measured_fraction_theta_max 0.993
_diffrn_measurement_device_type 'Rigaku Saturn'
_diffrn_measurement_method \w
_diffrn_radiation_monochromator confocal
_diffrn_radiation_source 'rotating anode'
_diffrn_radiation_type MoK\a
_diffrn_radiation_wavelength 0.71070
_diffrn_reflns_av_R_equivalents 0.032
_diffrn_reflns_av_sigmaI/netI 0.045
_diffrn_reflns_limit_h_max 11
_diffrn_reflns_limit_h_min -11
_diffrn_reflns_limit_k_max 14
_diffrn_reflns_limit_k_min -14
_diffrn_reflns_limit_l_max 14
_diffrn_reflns_limit_l_min -14
_diffrn_reflns_number 12582
_diffrn_reflns_theta_full 27.8
_diffrn_reflns_theta_max 27.8
_diffrn_reflns_theta_min 1.9
_diffrn_standards_number 0
_exptl_absorpt_coefficient_mu 0.108
_exptl_absorpt_correction_T_max 0.975
_exptl_absorpt_correction_T_min 0.966
_exptl_absorpt_correction_type multi-scan
_exptl_absorpt_process_details '(Jacobson, 1998)'
_exptl_crystal_colour yellow
_exptl_crystal_density_diffrn 1.386
_exptl_crystal_density_method 'not measured'
_exptl_crystal_description block
_exptl_crystal_F_000 440
_exptl_crystal_size_max 0.32
_exptl_crystal_size_mid 0.30
_exptl_crystal_size_min 0.24
_refine_diff_density_max 0.42
_refine_diff_density_min -0.25
_refine_ls_extinction_coef 0.032(5)
_refine_ls_extinction_expression Fc^*^=kFc[1+0.001xFc^2^\l^3^/sin(2\q)]^-1/4^
_refine_ls_extinction_method SHELXL97
_refine_ls_goodness_of_fit_ref 1.06
_refine_ls_hydrogen_treatment mixed
_refine_ls_matrix_type full
_refine_ls_number_parameters 281
_refine_ls_number_reflns 4730
_refine_ls_number_restraints 0
_refine_ls_restrained_S_all 1.06
_refine_ls_R_factor_all 0.052
_refine_ls_R_factor_gt 0.038
_refine_ls_shift/su_max 0.002
_refine_ls_shift/su_mean 0.000
_refine_ls_structure_factor_coef Fsqd
_refine_ls_weighting_details 'calc w=1/[\s^2^(Fo^2^)+(0.0614P)^2^] where P=(Fo^2^+2Fc^2^)/3'
_refine_ls_weighting_scheme calc
_refine_ls_wR_factor_gt 0.102
_refine_ls_wR_factor_ref 0.109
_reflns_number_gt 3265
_reflns_number_total 4730
_reflns_threshold_expression I>2\s(I)
_cod_data_source_file ez2035.cif
_cod_data_source_block I
_cod_database_code 2210587
_cod_database_fobs_code 2210587

loop_
_symmetry_equiv_pos_as_xyz
'x, y, z'
'-x, -y, -z'

loop_
_atom_site_type_symbol
_atom_site_label
_atom_site_fract_x
_atom_site_fract_y
_atom_site_fract_z
_atom_site_U_iso_or_equiv
_atom_site_adp_type
_atom_site_calc_flag
_atom_site_refinement_flags
_atom_site_occupancy
N N1 0.61445(13) 0.35044(11) 0.51127(10) 0.0209(3) Uani d . 1
N N2 0.87217(13) 0.05081(11) 0.20759(10) 0.0237(3) Uani d . 1
O O1 0.89988(10) 0.65892(9) 0.23939(8) 0.0234(2) Uani d . 1
O O2 0.96634(10) 0.70536(9) 0.43856(8) 0.0229(2) Uani d . 1
O O3 0.23864(11) 0.21212(10) 0.24227(9) 0.0299(3) Uani d . 1
O O4 0.41697(10) 0.31821(9) 0.11045(8) 0.0228(2) Uani d . 1
O O5 0.44754(10) 0.15281(9) -0.09725(8) 0.0228(2) Uani d . 1
O O6 0.59419(12) 0.22874(10) -0.25596(9) 0.0339(3) Uani d . 1
O O7 0.81843(13) 0.01321(10) 0.30607(9) 0.0369(3) Uani d . 1
O O8 0.94119(11) -0.00877(10) 0.14291(9) 0.0300(2) Uani d . 1
C C1 0.74001(14) 0.46311(12) 0.49198(11) 0.0179(3) Uani d . 1
C C2 0.76028(14) 0.50605(12) 0.37798(11) 0.0166(3) Uani d . 1
C C3 0.65861(14) 0.42511(12) 0.26960(11) 0.0162(3) Uani d . 1
H H3 0.6337 0.4888 0.2165 0.019 Uiso calc R 1
C C4 0.50394(14) 0.33286(12) 0.31271(11) 0.0181(3) Uani d . 1
C C5 0.49087(15) 0.29385(13) 0.42789(12) 0.0198(3) Uani d . 1
C C6 0.83640(15) 0.52361(13) 0.60628(11) 0.0225(3) Uani d . 1
H H6A 0.9479 0.5448 0.5898 0.034 Uiso calc R 1
H H6B 0.8086 0.4605 0.6699 0.034 Uiso calc R 1
H H6C 0.8156 0.6049 0.6336 0.034 Uiso calc R 1
C C7 0.88031(14) 0.62832(13) 0.34424(11) 0.0174(3) Uani d . 1
C C8 1.08140(16) 0.82885(14) 0.40680(13) 0.0293(3) Uani d . 1
H H8A 1.1600 0.8093 0.3557 0.044 Uiso calc R 1
H H8B 1.1328 0.8807 0.4813 0.044 Uiso calc R 1
H H8C 1.0289 0.8798 0.3620 0.044 Uiso calc R 1
C C9 0.74544(14) 0.34905(12) 0.19278(11) 0.0169(3) Uani d . 1
C C10 0.77475(14) 0.23966(12) 0.23651(11) 0.0172(3) Uani d . 1
H H10 0.7447 0.2130 0.3158 0.021 Uiso calc R 1
C C11 0.84864(14) 0.16992(12) 0.16250(11) 0.0188(3) Uani d . 1
C C12 0.89591(14) 0.20521(13) 0.04708(11) 0.0214(3) Uani d . 1
H H12 0.9449 0.1551 -0.0019 0.026 Uiso calc R 1
C C13 0.86977(15) 0.31590(14) 0.00468(12) 0.0244(3) Uani d . 1
H H13 0.9033 0.3439 -0.0736 0.029 Uiso calc R 1
C C14 0.79441(15) 0.38603(14) 0.07686(12) 0.0217(3) Uani d . 1
H H14 0.7759 0.4610 0.0463 0.026 Uiso calc R 1
C C15 0.37173(15) 0.28022(13) 0.22326(12) 0.0198(3) Uani d . 1
C C16 0.29993(15) 0.26598(14) 0.01237(12) 0.0240(3) Uani d . 1
H H16A 0.2346 0.3237 0.0052 0.029 Uiso calc R 1
H H16B 0.2308 0.1758 0.0283 0.029 Uiso calc R 1
C C17 0.38565(16) 0.26196(14) -0.10241(12) 0.0245(3) Uani d . 1
H H17A 0.3135 0.2476 -0.1744 0.029 Uiso calc R 1
H H17B 0.4721 0.3467 -0.1084 0.029 Uiso calc R 1
C C18 0.55038(15) 0.14620(14) -0.18151(12) 0.0219(3) Uani d . 1
C C19 0.59973(17) 0.02693(14) -0.17365(13) 0.0275(3) Uani d . 1
H H19A 0.5400 -0.0424 -0.2348 0.041 Uiso calc R 1
H H19B 0.5798 -0.0059 -0.0922 0.041 Uiso calc R 1
H H19C 0.7118 0.0506 -0.1888 0.041 Uiso calc R 1
C C20 0.35394(16) 0.19163(14) 0.47971(13) 0.0280(3) Uani d . 1
H H20A 0.2678 0.2275 0.4904 0.042 Uiso calc R 1
H H20B 0.3855 0.1690 0.5588 0.042 Uiso calc R 1
H H20C 0.3193 0.1119 0.4238 0.042 Uiso calc R 1
H H1 0.6038(18) 0.3192(16) 0.5852(15) 0.036(5) Uiso d . 1

loop_
_atom_site_aniso_label
_atom_site_aniso_U_11
_atom_site_aniso_U_22
_atom_site_aniso_U_33
_atom_site_aniso_U_12
_atom_site_aniso_U_13
_atom_site_aniso_U_23
N1 0.0215(6) 0.0226(6) 0.0181(6) 0.0059(5) 0.0034(5) 0.0052(5)
N2 0.0252(6) 0.0207(6) 0.0253(6) 0.0086(5) 0.0012(5) -0.0034(5)
O1 0.0255(5) 0.0226(5) 0.0198(5) 0.0042(4) 0.0020(4) 0.0048(4)
O2 0.0219(5) 0.0199(5) 0.0211(5) -0.0006(4) 0.0009(4) -0.0002(4)
O3 0.0177(5) 0.0332(6) 0.0326(6) 0.0008(4) 0.0031(4) -0.0039(4)
O4 0.0177(5) 0.0281(5) 0.0205(5) 0.0048(4) -0.0022(4) 0.0016(4)
O5 0.0274(5) 0.0235(5) 0.0205(5) 0.0115(4) 0.0047(4) 0.0069(4)
O6 0.0385(6) 0.0369(6) 0.0279(5) 0.0120(5) 0.0091(5) 0.0163(5)
O7 0.0602(7) 0.0311(6) 0.0274(6) 0.0245(5) 0.0127(5) 0.0076(5)
O8 0.0301(5) 0.0257(5) 0.0368(6) 0.0144(4) 0.0029(5) -0.0077(4)
C1 0.0174(6) 0.0185(6) 0.0194(6) 0.0084(5) 0.0031(5) 0.0003(5)
C2 0.0166(6) 0.0168(6) 0.0177(6) 0.0073(5) 0.0016(5) 0.0005(5)
C3 0.0166(6) 0.0164(6) 0.0162(6) 0.0058(5) 0.0016(5) 0.0024(5)
C4 0.0164(6) 0.0163(6) 0.0221(7) 0.0065(5) 0.0032(5) -0.0005(5)
C5 0.0189(6) 0.0180(6) 0.0239(7) 0.0078(5) 0.0054(5) 0.0012(5)
C6 0.0259(7) 0.0248(7) 0.0177(6) 0.0096(6) 0.0019(5) 0.0013(5)
C7 0.0165(6) 0.0189(6) 0.0183(6) 0.0084(5) 0.0010(5) -0.0005(5)
C8 0.0259(7) 0.0233(7) 0.0301(8) -0.0036(6) 0.0005(6) 0.0017(6)
C9 0.0128(6) 0.0178(6) 0.0173(6) 0.0018(5) 0.0000(5) -0.0012(5)
C10 0.0160(6) 0.0187(6) 0.0156(6) 0.0040(5) 0.0019(5) -0.0006(5)
C11 0.0152(6) 0.0177(6) 0.0219(7) 0.0040(5) -0.0006(5) -0.0020(5)
C12 0.0151(6) 0.0266(7) 0.0205(7) 0.0051(5) 0.0025(5) -0.0053(6)
C13 0.0213(7) 0.0310(8) 0.0180(7) 0.0045(6) 0.0063(5) 0.0022(6)
C14 0.0210(7) 0.0234(7) 0.0204(7) 0.0066(6) 0.0021(5) 0.0035(5)
C15 0.0186(7) 0.0183(6) 0.0238(7) 0.0087(5) 0.0040(5) -0.0030(5)
C16 0.0187(7) 0.0270(7) 0.0266(7) 0.0089(6) -0.0061(5) -0.0025(6)
C17 0.0272(7) 0.0226(7) 0.0260(7) 0.0112(6) -0.0044(6) 0.0042(6)
C18 0.0217(7) 0.0252(7) 0.0165(6) 0.0044(6) -0.0005(5) 0.0021(5)
C19 0.0290(8) 0.0253(7) 0.0284(8) 0.0092(6) 0.0066(6) 0.0013(6)
C20 0.0255(8) 0.0272(8) 0.0291(8) 0.0047(6) 0.0090(6) 0.0059(6)

loop_
_atom_type_symbol
_atom_type_description
_atom_type_scat_dispersion_real
_atom_type_scat_dispersion_imag
_atom_type_scat_source
C C 0.0033 0.0016 'International Tables Vol C Tables 4.2.6.8 and 6.1.1.4'
H H 0.0000 0.0000 'International Tables Vol C Tables 4.2.6.8 and 6.1.1.4'
N N 0.0061 0.0033 'International Tables Vol C Tables 4.2.6.8 and 6.1.1.4'
O O 0.0106 0.0060 'International Tables Vol C Tables 4.2.6.8 and 6.1.1.4'

loop_
_geom_angle_atom_site_label_1
_geom_angle_atom_site_label_2
_geom_angle_atom_site_label_3
_geom_angle
_geom_angle_publ_flag
C5 N1 C1 123.66(11) y
C5 N1 H1 116.7(10) ?
C1 N1 H1 119.0(10) ?
O7 N2 O8 123.09(12) ?
O7 N2 C11 118.64(11) ?
O8 N2 C11 118.24(11) ?
C7 O2 C8 115.37(10) ?
C15 O4 C16 116.18(10) ?
C18 O5 C17 116.26(10) ?
C2 C1 N1 118.69(12) y
C2 C1 C6 128.32(11) ?
N1 C1 C6 112.98(10) ?
C1 C2 C7 125.33(12) ?
C1 C2 C3 121.19(11) ?
C7 C2 C3 113.45(10) ?
C4 C3 C2 110.44(10) y
C4 C3 C9 111.72(10) ?
C2 C3 C9 111.78(10) ?
C4 C3 H3 107.6 ?
C2 C3 H3 107.6 ?
C9 C3 H3 107.6 ?
C5 C4 C15 120.69(11) ?
C5 C4 C3 121.04(11) ?
C15 C4 C3 118.15(11) ?
C4 C5 N1 119.15(11) y
C4 C5 C20 127.42(12) ?
N1 C5 C20 113.43(11) ?
C1 C6 H6A 109.5 ?
C1 C6 H6B 109.5 ?
H6A C6 H6B 109.5 ?
C1 C6 H6C 109.5 ?
H6A C6 H6C 109.5 ?
H6B C6 H6C 109.5 ?
O1 C7 O2 122.20(11) ?
O1 C7 C2 122.93(11) ?
O2 C7 C2 114.86(10) ?
O2 C8 H8A 109.5 ?
O2 C8 H8B 109.5 ?
H8A C8 H8B 109.5 ?
O2 C8 H8C 109.5 ?
H8A C8 H8C 109.5 ?
H8B C8 H8C 109.5 ?
C10 C9 C14 118.41(12) ?
C10 C9 C3 120.63(11) ?
C14 C9 C3 120.95(12) ?
C11 C10 C9 119.09(11) ?
C11 C10 H10 120.5 ?
C9 C10 H10 120.5 ?
C12 C11 C10 122.76(12) ?
C12 C11 N2 118.70(11) ?
C10 C11 N2 118.50(11) ?
C11 C12 C13 118.09(12) ?
C11 C12 H12 121.0 ?
C13 C12 H12 121.0 ?
C12 C13 C14 119.96(12) ?
C12 C13 H13 120.0 ?
C14 C13 H13 120.0 ?
C13 C14 C9 121.66(13) ?
C13 C14 H14 119.2 ?
C9 C14 H14 119.2 ?
O3 C15 O4 122.03(12) ?
O3 C15 C4 127.32(12) ?
O4 C15 C4 110.65(10) ?
O4 C16 C17 107.20(10) ?
O4 C16 H16A 110.3 ?
C17 C16 H16A 110.3 ?
O4 C16 H16B 110.3 ?
C17 C16 H16B 110.3 ?
H16A C16 H16B 108.5 ?
O5 C17 C16 107.03(10) ?
O5 C17 H17A 110.3 ?
C16 C17 H17A 110.3 ?
O5 C17 H17B 110.3 ?
C16 C17 H17B 110.3 ?
H17A C17 H17B 108.6 ?
O6 C18 O5 122.29(13) ?
O6 C18 C19 125.35(12) ?
O5 C18 C19 112.35(11) ?
C18 C19 H19A 109.5 ?
C18 C19 H19B 109.5 ?
H19A C19 H19B 109.5 ?
C18 C19 H19C 109.5 ?
H19A C19 H19C 109.5 ?
H19B C19 H19C 109.5 ?
C5 C20 H20A 109.5 ?
C5 C20 H20B 109.5 ?
H20A C20 H20B 109.5 ?
C5 C20 H20C 109.5 ?
H20A C20 H20C 109.5 ?
H20B C20 H20C 109.5 ?

loop_
_geom_bond_atom_site_label_1
_geom_bond_atom_site_label_2
_geom_bond_distance
_geom_bond_publ_flag
N1 C5 1.3837(17) y
N1 C1 1.3881(16) y
N1 H1 0.893(16) ?
N2 O7 1.2299(14) ?
N2 O8 1.2337(14) ?
N2 C11 1.4719(17) ?
O1 C7 1.2181(14) ?
O2 C7 1.3466(15) ?
O2 C8 1.4541(15) ?
O3 C15 1.2135(15) ?
O4 C15 1.3568(15) ?
O4 C16 1.4495(15) ?
O5 C18 1.3381(15) ?
O5 C17 1.4546(16) ?
O6 C18 1.2146(16) ?
C1 C2 1.3563(17) ?
C1 C6 1.5030(18) ?
C2 C7 1.4716(17) ?
C2 C3 1.5288(17) ?
C3 C4 1.5248(16) ?
C3 C9 1.5327(17) ?
C3 H3 1.0000 ?
C4 C5 1.3530(18) ?
C4 C15 1.4731(18) ?
C5 C20 1.5038(17) ?
C6 H6A 0.9800 ?
C6 H6B 0.9800 ?
C6 H6C 0.9800 ?
C8 H8A 0.9800 ?
C8 H8B 0.9800 ?
C8 H8C 0.9800 ?
C9 C10 1.3925(18) ?
C9 C14 1.3938(17) ?
C10 C11 1.3915(17) ?
C10 H10 0.9500 ?
C11 C12 1.3809(17) ?
C12 C13 1.3867(19) ?
C12 H12 0.9500 ?
C13 C14 1.3921(18) ?
C13 H13 0.9500 ?
C14 H14 0.9500 ?
C16 C17 1.4977(18) ?
C16 H16A 0.9900 ?
C16 H16B 0.9900 ?
C17 H17A 0.9900 ?
C17 H17B 0.9900 ?
C18 C19 1.4902(19) ?
C19 H19A 0.9800 ?
C19 H19B 0.9800 ?
C19 H19C 0.9800 ?
C20 H20A 0.9800 ?
C20 H20B 0.9800 ?
C20 H20C 0.9800 ?

loop_
_geom_hbond_atom_site_label_D
_geom_hbond_atom_site_label_H
_geom_hbond_atom_site_label_A
_geom_hbond_site_symmetry_A
_geom_hbond_distance_DH
_geom_hbond_distance_HA
_geom_hbond_distance_DA
_geom_hbond_angle_DHA
N1 H1 O6 1_556 0.893(16) 2.038(17) 2.9241(15) 171.7(15)

loop_
_geom_torsion_atom_site_label_1
_geom_torsion_atom_site_label_2
_geom_torsion_atom_site_label_3
_geom_torsion_atom_site_label_4
_geom_torsion
C5 N1 C1 C2 -13.35(18)
C5 N1 C1 C6 165.67(11)
N1 C1 C2 C7 175.50(11)
C6 C1 C2 C7 -3.3(2)
N1 C1 C2 C3 -6.45(18)
C6 C1 C2 C3 174.70(11)
C1 C2 C3 C4 23.13(16)
C7 C2 C3 C4 -158.61(10)
C1 C2 C3 C9 -101.91(13)
C7 C2 C3 C9 76.35(13)
C2 C3 C4 C5 -23.59(16)
C9 C3 C4 C5 101.48(14)
C2 C3 C4 C15 160.36(10)
C9 C3 C4 C15 -74.57(14)
C15 C4 C5 N1 -176.67(11)
C3 C4 C5 N1 7.38(19)
C15 C4 C5 C20 3.8(2)
C3 C4 C5 C20 -172.12(12)
C1 N1 C5 C4 12.91(19)
C1 N1 C5 C20 -167.52(11)
C8 O2 C7 O1 1.40(17)
C8 O2 C7 C2 -177.80(11)
C1 C2 C7 O1 175.61(12)
C3 C2 C7 O1 -2.57(17)
C1 C2 C7 O2 -5.19(18)
C3 C2 C7 O2 176.63(10)
C4 C3 C9 C10 -52.52(15)
C2 C3 C9 C10 71.80(14)
C4 C3 C9 C14 126.31(12)
C2 C3 C9 C14 -109.37(13)
C14 C9 C10 C11 -1.26(17)
C3 C9 C10 C11 177.60(11)
C9 C10 C11 C12 0.60(18)
C9 C10 C11 N2 -177.15(11)
O7 N2 C11 C12 -174.04(12)
O8 N2 C11 C12 3.92(17)
O7 N2 C11 C10 3.81(17)
O8 N2 C11 C10 -178.23(11)
C10 C11 C12 C13 0.80(19)
N2 C11 C12 C13 178.55(11)
C11 C12 C13 C14 -1.51(19)
C12 C13 C14 C9 0.9(2)
C10 C9 C14 C13 0.55(19)
C3 C9 C14 C13 -178.30(11)
C16 O4 C15 O3 -3.74(18)
C16 O4 C15 C4 176.30(10)
C5 C4 C15 O3 8.4(2)
C3 C4 C15 O3 -175.58(13)
C5 C4 C15 O4 -171.69(11)
C3 C4 C15 O4 4.37(16)
C15 O4 C16 C17 -153.22(11)
C18 O5 C17 C16 -169.05(10)
O4 C16 C17 O5 73.40(13)
C17 O5 C18 O6 2.35(18)
C17 O5 C18 C19 -176.54(11)
